data_4069926
loop_
_publ_author_name
'Chiou, Ling-Song'
'Fang, Ching-Shiang'
'Sarkar, Bijay'
'Liu, Ling-Kang'
'Leong, Max K.'
'Liu, C. W.'

_publ_section_title
;
 Reactivities of Secondary Phosphine Selenides Cp(CO)2FeP(Se)(OR)2:
 Formation of a Diiodine Charge Transfer Adduct and Se-Methylation
;
_journal_issue 17
_journal_name_full Organometallics
_journal_page_first 4958
_journal_paper_doi 10.1021/om900508b
_journal_volume 28
_journal_year 2009
_chemical_formula_sum 'C14 H22 B F4 Fe O4 P Se'
_chemical_formula_weight 506.91
_chemical_name_systematic
; 
 ? 
;
_space_group_IT_number 2
_symmetry_cell_setting triclinic
_symmetry_space_group_name_Hall '-P 1'
_symmetry_space_group_name_H-M 'P -1'
_atom_sites_solution_hydrogens geom
_atom_sites_solution_primary direct
_atom_sites_solution_secondary difmap
_audit_creation_method SHELXL-97
_cell_angle_alpha 85.373(9)
_cell_angle_beta 74.666(7)
_cell_angle_gamma 79.197(9)
_cell_formula_units_Z 2
_cell_length_a 9.6588(10)
_cell_length_b 10.5120(12)
_cell_length_c 10.9495(12)
_cell_measurement_reflns_used 35
_cell_measurement_temperature 293(2)
_cell_measurement_theta_max 12.51
_cell_measurement_theta_min 2.23
_cell_volume 1052.6(2)
_computing_cell_refinement 'Bruker XSCANS'
_computing_data_collection 'Bruker XSCANS'
_computing_data_reduction 'Bruker SHELXTL'
_computing_molecular_graphics 'Bruker SHELXTL'
_computing_publication_material 'Bruker SHELXTL'
_computing_structure_refinement 'SHELXL-97 (Sheldrick, 1997)'
_computing_structure_solution 'SHELXS-97 (Sheldrick, 1990)'
_diffrn_ambient_temperature 293(2)
_diffrn_measured_fraction_theta_full 0.992
_diffrn_measured_fraction_theta_max 0.992
_diffrn_measurement_device_type 'Bruker P4'
_diffrn_measurement_method '\w scans'
_diffrn_radiation_monochromator graphite
_diffrn_radiation_source 'fine-focus sealed tube'
_diffrn_radiation_type MoK\a
_diffrn_radiation_wavelength 0.71073
_diffrn_reflns_av_R_equivalents 0.0207
_diffrn_reflns_av_sigmaI/netI 0.0324
_diffrn_reflns_limit_h_max 1
_diffrn_reflns_limit_h_min -10
_diffrn_reflns_limit_k_max 11
_diffrn_reflns_limit_k_min -11
_diffrn_reflns_limit_l_max 11
_diffrn_reflns_limit_l_min -11
_diffrn_reflns_number 3320
_diffrn_reflns_theta_full 22.49
_diffrn_reflns_theta_max 22.49
_diffrn_reflns_theta_min 1.93
_diffrn_standards_interval_count 297
_diffrn_standards_number 3
_exptl_absorpt_coefficient_mu 2.570
_exptl_absorpt_correction_T_max 0.598
_exptl_absorpt_correction_T_min 0.324
_exptl_absorpt_correction_type empirical
_exptl_crystal_colour yellow
_exptl_crystal_density_diffrn 1.599
_exptl_crystal_density_method 'not measured'
_exptl_crystal_description plate
_exptl_crystal_F_000 508
_exptl_crystal_size_max 0.4
_exptl_crystal_size_mid 0.2
_exptl_crystal_size_min 0.2
_refine_diff_density_max 1.065
_refine_diff_density_min -0.742
_refine_diff_density_rms 0.094
_refine_ls_extinction_method none
_refine_ls_goodness_of_fit_ref 1.054
_refine_ls_hydrogen_treatment constr
_refine_ls_matrix_type full
_refine_ls_number_parameters 235
_refine_ls_number_reflns 2732
_refine_ls_number_restraints 3
_refine_ls_restrained_S_all 1.053
_refine_ls_R_factor_all 0.0807
_refine_ls_R_factor_gt 0.0659
_refine_ls_shift/su_max 0.000
_refine_ls_shift/su_mean 0.000
_refine_ls_structure_factor_coef Fsqd
_refine_ls_weighting_details 'calc w=1/[\s^2^(Fo^2^)+(0.1101P)^2^+2.8768P] where P=(Fo^2^+2Fc^2^)/3'
_refine_ls_weighting_scheme calc
_refine_ls_wR_factor_gt 0.1806
_refine_ls_wR_factor_ref 0.1960
_reflns_number_gt 2191
_reflns_number_total 2732
_reflns_threshold_expression >2sigma(I)
_cod_data_source_file om900508b_si_001.cif
_cod_data_source_block 2b
_cod_depositor_comments
;
The following automatic conversions were performed:

'_symmetry_cell_setting' value 'Triclinic' changed to 'triclinic'
according to /home/saulius/struct/CIF-dictionaries/cif_core.dic
dictionary named 'cif_core.dic' version 2.4.2 from 2011-04-26.

Automatic conversion script
Id: cif_fix_values 1715 2011-07-08 13:25:40Z adriana 
;
_cod_original_sg_symbol_H-M P-1
_cod_database_code 4069926

loop_
_symmetry_equiv_pos_as_xyz
'x, y, z'
'-x, -y, -z'

loop_
_atom_site_label
_atom_site_type_symbol
_atom_site_fract_x
_atom_site_fract_y
_atom_site_fract_z
_atom_site_U_iso_or_equiv
_atom_site_adp_type
_atom_site_occupancy
_atom_site_symmetry_multiplicity
_atom_site_calc_flag
_atom_site_refinement_flags
Fe1 Fe 0.85833(11) 0.78176(10) 0.35432(10) 0.0592(4) Uani 1 1 d .
Se1 Se 0.99264(10) 0.72382(10) 0.01755(9) 0.0872(4) Uani 1 1 d .
P1 P 0.7964(2) 0.77724(19) 0.1776(2) 0.0619(6) Uani 1 1 d .
O1 O 0.7025(6) 0.9034(5) 0.1328(6) 0.0788(16) Uani 1 1 d .
O2 O 0.6852(6) 0.6874(5) 0.1707(6) 0.0803(16) Uani 1 1 d .
O3 O 1.0761(8) 0.9459(7) 0.2457(7) 0.101(2) Uani 1 1 d .
O4 O 1.0693(8) 0.5436(7) 0.3115(8) 0.104(2) Uani 1 1 d .
B1 B 0.2196(11) 0.7277(11) 0.5470(14) 0.180(11) Uani 1 1 d D
F1 F 0.1676(10) 0.6281(7) 0.5662(9) 0.158(3) Uani 1 1 d .
F2 F 0.240(2) 0.7958(12) 0.4546(14) 0.301(9) Uani 1 1 d .
F3 F 0.3492(14) 0.7158(18) 0.5793(19) 0.384(15) Uani 1 1 d D
F4 F 0.1225(15) 0.8280(12) 0.6105(19) 0.441(19) Uani 1 1 d D
C1 C 0.7534(11) 1.0257(9) 0.1059(11) 0.096(3) Uani 1 1 d .
H1A H 0.8430 1.0168 0.0389 0.115 Uiso 1 1 calc R
H1B H 0.7722 1.0548 0.1809 0.115 Uiso 1 1 calc R
C2 C 0.6362(13) 1.1212(10) 0.0655(12) 0.109(3) Uani 1 1 d .
H2A H 0.6711 1.2024 0.0395 0.130 Uiso 1 1 calc R
H2B H 0.6157 1.0887 -0.0071 0.130 Uiso 1 1 calc R
C3 C 0.4985(14) 1.1456(13) 0.1690(19) 0.165(7) Uani 1 1 d .
H3A H 0.4263 1.2056 0.1384 0.248 Uiso 1 1 calc R
H3B H 0.5173 1.1812 0.2398 0.248 Uiso 1 1 calc R
H3C H 0.4636 1.0654 0.1951 0.248 Uiso 1 1 calc R
C4 C 0.7042(13) 0.5523(9) 0.2044(12) 0.106(3) Uani 1 1 d .
H4A H 0.6946 0.5406 0.2948 0.127 Uiso 1 1 calc R
H4B H 0.8011 0.5105 0.1608 0.127 Uiso 1 1 calc R
C5 C 0.5973(19) 0.4940(13) 0.171(2) 0.190(9) Uani 1 1 d .
H5A H 0.6264 0.4901 0.0790 0.229 Uiso 1 1 calc R
H5B H 0.6105 0.4051 0.2028 0.229 Uiso 1 1 calc R
C6 C 0.4519(17) 0.5368(17) 0.201(2) 0.189(8) Uani 1 1 d .
H6A H 0.4051 0.4822 0.1649 0.284 Uiso 1 1 calc R
H6B H 0.4319 0.6241 0.1691 0.284 Uiso 1 1 calc R
H6C H 0.4152 0.5345 0.2919 0.284 Uiso 1 1 calc R
C7 C 0.6370(10) 0.8090(12) 0.4454(9) 0.091(3) Uani 1 1 d .
H7A H 0.5570 0.8074 0.4064 0.110 Uiso 1 1 calc R
C8 C 0.7115(12) 0.7030(9) 0.5032(9) 0.093(3) Uani 1 1 d .
H8A H 0.6933 0.6137 0.5110 0.111 Uiso 1 1 calc R
C9 C 0.8133(12) 0.7487(10) 0.5504(9) 0.093(3) Uani 1 1 d .
H9A H 0.8795 0.6969 0.5967 0.112 Uiso 1 1 calc R
C10 C 0.8021(12) 0.8804(10) 0.5230(9) 0.090(3) Uani 1 1 d .
H10A H 0.8593 0.9377 0.5466 0.108 Uiso 1 1 calc R
C11 C 0.6942(12) 0.9184(9) 0.4599(9) 0.093(3) Uani 1 1 d .
H11A H 0.6619 1.0070 0.4312 0.112 Uiso 1 1 calc R
C12 C 0.9907(9) 0.8818(8) 0.2872(8) 0.070(2) Uani 1 1 d .
C13 C 0.9870(9) 0.6362(8) 0.3250(8) 0.071(2) Uani 1 1 d .
C101 C 0.8933(14) 0.7209(14) -0.1181(10) 0.125(4) Uani 1 1 d .
H10B H 0.9646 0.6988 -0.1963 0.188 Uiso 1 1 calc R
H10C H 0.8368 0.8047 -0.1276 0.188 Uiso 1 1 calc R
H10D H 0.8302 0.6575 -0.0962 0.188 Uiso 1 1 calc R

loop_
_atom_site_aniso_label
_atom_site_aniso_U_11
_atom_site_aniso_U_22
_atom_site_aniso_U_33
_atom_site_aniso_U_23
_atom_site_aniso_U_13
_atom_site_aniso_U_12
Fe1 0.0612(7) 0.0503(6) 0.0634(7) -0.0039(5) -0.0056(5) -0.0170(5)
Se1 0.0758(6) 0.1014(8) 0.0773(7) -0.0247(5) -0.0025(5) -0.0125(5)
P1 0.0617(12) 0.0523(11) 0.0696(12) -0.0058(9) -0.0085(9) -0.0149(9)
O1 0.069(3) 0.064(3) 0.099(4) 0.010(3) -0.016(3) -0.014(3)
O2 0.083(4) 0.065(3) 0.100(4) -0.003(3) -0.025(3) -0.027(3)
O3 0.100(5) 0.100(5) 0.106(5) 0.000(4) -0.006(4) -0.060(4)
O4 0.097(5) 0.072(4) 0.133(6) -0.009(4) -0.027(4) 0.006(4)
B1 0.078(9) 0.067(9) 0.33(3) 0.071(13) 0.027(13) -0.003(7)
F1 0.194(8) 0.090(4) 0.221(9) 0.027(5) -0.092(7) -0.062(5)
F2 0.57(3) 0.142(9) 0.236(13) 0.048(9) -0.129(17) -0.164(14)
F3 0.245(15) 0.51(3) 0.49(3) 0.31(3) -0.243(19) -0.235(18)
F4 0.45(3) 0.288(18) 0.47(3) -0.234(19) 0.27(2) -0.245(19)
C1 0.086(6) 0.073(6) 0.120(8) 0.011(5) -0.012(6) -0.021(5)
C2 0.113(9) 0.073(6) 0.139(10) 0.014(6) -0.040(8) -0.010(6)
C3 0.103(10) 0.111(10) 0.28(2) -0.018(12) -0.056(12) -0.001(8)
C4 0.127(8) 0.059(5) 0.150(10) 0.001(6) -0.060(8) -0.030(5)
C5 0.169(15) 0.093(9) 0.36(3) 0.034(13) -0.135(18) -0.069(10)
C6 0.115(12) 0.187(18) 0.25(2) -0.008(15) 0.008(13) -0.068(12)
C7 0.062(5) 0.131(9) 0.074(6) -0.018(6) 0.007(4) -0.026(6)
C8 0.110(8) 0.074(6) 0.079(6) -0.003(5) 0.018(6) -0.041(6)
C9 0.106(7) 0.097(7) 0.067(6) 0.003(5) -0.007(5) -0.017(6)
C10 0.101(7) 0.096(7) 0.076(6) -0.021(5) -0.011(6) -0.037(6)
C11 0.108(8) 0.069(6) 0.078(6) -0.011(5) 0.017(6) -0.010(6)
C12 0.078(5) 0.069(5) 0.063(5) -0.009(4) -0.010(4) -0.024(4)
C13 0.072(5) 0.063(5) 0.074(5) 0.001(4) -0.012(4) -0.014(4)
C101 0.144(10) 0.169(12) 0.078(7) -0.019(7) -0.036(7) -0.049(9)

loop_
_atom_type_symbol
_atom_type_description
_atom_type_scat_dispersion_real
_atom_type_scat_dispersion_imag
_atom_type_scat_source
C C 0.0033 0.0016 'International Tables Vol C Tables 4.2.6.8 and 6.1.1.4'
H H 0.0000 0.0000 'International Tables Vol C Tables 4.2.6.8 and 6.1.1.4'
B B 0.0013 0.0007 'International Tables Vol C Tables 4.2.6.8 and 6.1.1.4'
O O 0.0106 0.0060 'International Tables Vol C Tables 4.2.6.8 and 6.1.1.4'
F F 0.0171 0.0103 'International Tables Vol C Tables 4.2.6.8 and 6.1.1.4'
P P 0.1023 0.0942 'International Tables Vol C Tables 4.2.6.8 and 6.1.1.4'
Fe Fe 0.3463 0.8444 'International Tables Vol C Tables 4.2.6.8 and 6.1.1.4'
Se Se -0.0929 2.2259 'International Tables Vol C Tables 4.2.6.8 and 6.1.1.4'

loop_
_geom_angle_atom_site_label_1
_geom_angle_atom_site_label_2
_geom_angle_atom_site_label_3
_geom_angle
C13 Fe1 C12 93.5(4)
C13 Fe1 C7 129.7(4)
C12 Fe1 C7 136.8(4)
C13 Fe1 C10 123.8(4)
C12 Fe1 C10 89.9(4)
C7 Fe1 C10 65.6(4)
C13 Fe1 C8 95.1(4)
C12 Fe1 C8 154.4(4)
C7 Fe1 C8 39.5(4)
C10 Fe1 C8 65.3(4)
C13 Fe1 C11 157.3(4)
C12 Fe1 C11 99.7(4)
C7 Fe1 C11 39.3(4)
C10 Fe1 C11 38.6(4)
C8 Fe1 C11 65.6(4)
C13 Fe1 C9 92.6(4)
C12 Fe1 C9 116.5(4)
C7 Fe1 C9 65.8(4)
C10 Fe1 C9 38.7(4)
C8 Fe1 C9 39.1(4)
C11 Fe1 C9 65.0(4)
C13 Fe1 P1 93.5(3)
C12 Fe1 P1 93.3(3)
C7 Fe1 P1 87.3(3)
C10 Fe1 P1 142.3(3)
C8 Fe1 P1 110.2(3)
C11 Fe1 P1 104.1(4)
C9 Fe1 P1 149.2(3)
C101 Se1 P1 98.6(4)
O2 P1 O1 93.7(3)
O2 P1 Fe1 118.9(3)
O1 P1 Fe1 118.2(3)
O2 P1 Se1 106.5(2)
O1 P1 Se1 106.9(2)
Fe1 P1 Se1 110.86(10)
C1 O1 P1 122.6(6)
C4 O2 P1 123.5(6)
F2 B1 F1 129.5(13)
F2 B1 F3 101.5(14)
F1 B1 F3 113.4(12)
F2 B1 F4 89.3(13)
F1 B1 F4 110.5(12)
F3 B1 F4 109.47(12)
O1 C1 C2 107.3(8)
C3 C2 C1 112.4(11)
O2 C4 C5 110.1(10)
C6 C5 C4 126.1(18)
C11 C7 C8 107.0(10)
C11 C7 Fe1 70.6(5)
C8 C7 Fe1 70.4(5)
C9 C8 C7 107.7(9)
C9 C8 Fe1 70.5(5)
C7 C8 Fe1 70.1(5)
C10 C9 C8 108.2(10)
C10 C9 Fe1 70.5(5)
C8 C9 Fe1 70.4(6)
C11 C10 C9 108.6(9)
C11 C10 Fe1 70.8(5)
C9 C10 Fe1 70.8(5)
C10 C11 C7 108.5(9)
C10 C11 Fe1 70.6(6)
C7 C11 Fe1 70.2(5)
O3 C12 Fe1 179.0(8)
O4 C13 Fe1 177.1(8)

loop_
_geom_bond_atom_site_label_1
_geom_bond_atom_site_label_2
_geom_bond_distance
Fe1 C13 1.774(9)
Fe1 C12 1.778(9)
Fe1 C7 2.082(9)
Fe1 C10 2.085(9)
Fe1 C8 2.086(8)
Fe1 C11 2.087(9)
Fe1 C9 2.088(9)
Fe1 P1 2.178(2)
Se1 C101 1.975(11)
Se1 P1 2.232(2)
P1 O2 1.576(6)
P1 O1 1.582(6)
O1 C1 1.443(10)
O2 C4 1.428(10)
O3 C12 1.141(9)
O4 C13 1.127(10)
B1 F2 1.186(17)
B1 F1 1.224(13)
B1 F3 1.3694(11)
B1 F4 1.3698(11)
C1 C2 1.501(14)
C2 C3 1.497(18)
C4 C5 1.433(16)
C5 C6 1.351(19)
C7 C11 1.402(14)
C7 C8 1.410(14)
C8 C9 1.397(14)
C9 C10 1.383(14)
C10 C11 1.379(14)
